data_7211671
loop_
_publ_author_name
'Wang, Bao-Cheng'
'Wu, Qing-Ran'
'Hu, Huai-Ming'
'Chen, Xiao-Li'
'Yang, Zhen-Hua'
'Shangguan, Yi-Qing'
'Yang, Meng-Lin'
'Xue, Gang-Lin'

_publ_section_title
;
 Four novel Zn(II)/Cd(II) metal--organic frameworks constructed from
 4&#x2032;-(4-pyridyl)-4,2&#x2032;:6&#x2032;,4&#x2033;-terpyridine:
 hydrothermal synthesis, crystal structures, and luminescent properties
;
_journal_issue 2
_journal_name_full CrystEngComm
_journal_page_first 485
_journal_paper_doi 10.1039/b912415b
_journal_volume 12
_journal_year 2010
_chemical_formula_sum 'C29 H18 N4 O7 Zn2'
_chemical_formula_weight 665.21
_chemical_name_systematic
;
?
;
_space_group_IT_number 15
_symmetry_cell_setting monoclinic
_symmetry_space_group_name_Hall '-C 2yc'
_symmetry_space_group_name_H-M 'C 1 2/c 1'
_atom_sites_solution_hydrogens geom
_atom_sites_solution_primary direct
_atom_sites_solution_secondary difmap
_audit_creation_method SHELXL-97
_cell_angle_alpha 90.00
_cell_angle_beta 116.232(4)
_cell_angle_gamma 90.00
_cell_formula_units_Z 8
_cell_length_a 35.332(10)
_cell_length_b 10.979(3)
_cell_length_c 16.158(5)
_cell_measurement_reflns_used 2455
_cell_measurement_temperature 296(2)
_cell_measurement_theta_max 21.04
_cell_measurement_theta_min 2.24
_cell_volume 5622(3)
_computing_cell_refinement 'Bruker SMART'
_computing_data_collection 'Bruker SMART'
_computing_data_reduction 'Bruker SAINT'
_computing_molecular_graphics 'Bruker SHELXTL'
_computing_publication_material 'Bruker SHELXTL'
_computing_structure_refinement 'SHELXL-97 (Sheldrick, 1997)'
_computing_structure_solution 'SHELXS-97 (Sheldrick, 1990)'
_diffrn_ambient_temperature 296(2)
_diffrn_measured_fraction_theta_full 0.995
_diffrn_measured_fraction_theta_max 0.995
_diffrn_measurement_device_type 'CCD area detector'
_diffrn_measurement_method 'phi and omega scans'
_diffrn_radiation_monochromator graphite
_diffrn_radiation_source 'fine-focus sealed tube'
_diffrn_radiation_type MoK\a
_diffrn_radiation_wavelength 0.71073
_diffrn_reflns_av_R_equivalents 0.0440
_diffrn_reflns_av_sigmaI/netI 0.0586
_diffrn_reflns_limit_h_max 41
_diffrn_reflns_limit_h_min -42
_diffrn_reflns_limit_k_max 13
_diffrn_reflns_limit_k_min -12
_diffrn_reflns_limit_l_max 19
_diffrn_reflns_limit_l_min -10
_diffrn_reflns_number 13558
_diffrn_reflns_theta_full 25.05
_diffrn_reflns_theta_max 25.05
_diffrn_reflns_theta_min 1.96
_diffrn_standards_decay_% 0
_diffrn_standards_interval_count 0
_diffrn_standards_interval_time 0
_diffrn_standards_number 0
_exptl_absorpt_coefficient_mu 1.760
_exptl_absorpt_correction_T_max 0.857
_exptl_absorpt_correction_T_min 0.766
_exptl_absorpt_correction_type multi-scan
_exptl_absorpt_process_details sadabs
_exptl_crystal_colour yellow
_exptl_crystal_density_diffrn 1.572
_exptl_crystal_density_method 'not measured'
_exptl_crystal_description block
_exptl_crystal_F_000 2688
_exptl_crystal_size_max 0.16
_exptl_crystal_size_mid 0.12
_exptl_crystal_size_min 0.08
_refine_diff_density_max 0.611
_refine_diff_density_min -0.581
_refine_diff_density_rms 0.084
_refine_ls_extinction_method none
_refine_ls_goodness_of_fit_ref 1.042
_refine_ls_hydrogen_treatment constr
_refine_ls_matrix_type full
_refine_ls_number_parameters 406
_refine_ls_number_reflns 4948
_refine_ls_number_restraints 6
_refine_ls_restrained_S_all 1.065
_refine_ls_R_factor_all 0.0943
_refine_ls_R_factor_gt 0.0567
_refine_ls_shift/su_max 0.000
_refine_ls_shift/su_mean 0.000
_refine_ls_structure_factor_coef Fsqd
_refine_ls_weighting_details 'calc w=1/[\s^2^(Fo^2^)+(0.1045P)^2^+0.0000P] where P=(Fo^2^+2Fc^2^)/3'
_refine_ls_weighting_scheme calc
_refine_ls_wR_factor_gt 0.1584
_refine_ls_wR_factor_ref 0.1818
_reflns_number_gt 3112
_reflns_number_total 4948
_reflns_threshold_expression >2sigma(I)
_cod_data_source_file b912415b.txt
_cod_data_source_block nw0293
_cod_depositor_comments
;
The following automatic conversions were performed:

'_symmetry_cell_setting' value 'Monoclinic' changed to 'monoclinic'
according to /home/saulius/struct/CIF-dictionaries/cif_core.dic
dictionary named 'cif_core.dic' version 2.4.2 from 2011-04-26.

Automatic conversion script
Id: cif_fix_values 1891 2012-01-12 08:04:46Z andrius 
;
_cod_original_sg_symbol_H-M C2/c
_cod_database_code 7211671

loop_
_symmetry_equiv_pos_as_xyz
'x, y, z'
'-x, y, -z+1/2'
'x+1/2, y+1/2, z'
'-x+1/2, y+1/2, -z+1/2'
'-x, -y, -z'
'x, -y, z-1/2'
'-x+1/2, -y+1/2, -z'
'x+1/2, -y+1/2, z-1/2'

loop_
_atom_site_label
_atom_site_type_symbol
_atom_site_fract_x
_atom_site_fract_y
_atom_site_fract_z
_atom_site_U_iso_or_equiv
_atom_site_adp_type
_atom_site_occupancy
_atom_site_symmetry_multiplicity
_atom_site_calc_flag
_atom_site_refinement_flags
_atom_site_disorder_assembly
_atom_site_disorder_group
Zn1 Zn 0.24073(2) 0.82674(6) 0.34114(5) 0.0559(3) Uani 1 1 d . . .
Zn2 Zn 0.16337(2) 0.62765(7) 0.26185(5) 0.0691(3) Uani 1 1 d . . .
N1 N 0.30012(13) 0.7564(4) 0.3974(3) 0.0540(11) Uani 1 1 d . . .
N2 N 0.49483(17) 0.4507(6) 0.6202(5) 0.094(2) Uani 1 1 d . . .
N3 N 0.60859(15) 0.7708(5) 0.7227(4) 0.0785(16) Uani 1 1 d . . .
O1 O 0.25127(14) 0.9454(4) 0.4778(3) 0.0741(12) Uani 1 1 d . . .
O2 O 0.21885(15) 0.9960(4) 0.3319(3) 0.0732(12) Uani 1 1 d . . .
O3 O 0.16633(18) 1.4411(4) 0.2696(4) 0.0970(17) Uani 1 1 d . . .
O4 O 0.13768(16) 1.5075(4) 0.3529(4) 0.0964(16) Uani 1 1 d . . .
O5 O 0.17351(15) 1.3334(5) 0.6537(3) 0.0918(16) Uani 1 1 d . . .
O6 O 0.22296(15) 1.1895(4) 0.7059(3) 0.0772(13) Uani 1 1 d . . .
O7 O 0.20753(12) 0.7060(4) 0.3650(3) 0.0740(12) Uani 1 1 d . . .
C1 C 0.22804(18) 1.0156(5) 0.4157(5) 0.0592(15) Uani 1 1 d . . .
C2 C 0.1572(2) 1.4285(6) 0.3347(5) 0.0715(18) Uani 1 1 d . . .
C3 C 0.19775(19) 1.2540(5) 0.6447(5) 0.0620(15) Uani 1 1 d . . .
C4 C 0.20996(16) 1.1269(4) 0.4406(4) 0.0518(14) Uani 1 1 d . . .
C5 C 0.19021(17) 1.2188(5) 0.3741(4) 0.0569(14) Uani 1 1 d . . .
H5 H 0.1886 1.2114 0.3153 0.068 Uiso 1 1 calc R . .
C6 C 0.17335(18) 1.3196(4) 0.3966(4) 0.0560(15) Uani 1 1 d . . .
C7 C 0.17480(17) 1.3277(5) 0.4825(4) 0.0555(15) Uani 1 1 d . . .
H7 H 0.1621 1.3937 0.4966 0.067 Uiso 1 1 calc R . .
C8 C 0.19475(16) 1.2397(5) 0.5488(4) 0.0525(14) Uani 1 1 d . . .
C9 C 0.21281(16) 1.1403(5) 0.5273(4) 0.0498(13) Uani 1 1 d . . .
H9 H 0.2270 1.0821 0.5722 0.060 Uiso 1 1 calc R . .
C10 C 0.30703(19) 0.6498(5) 0.3663(5) 0.0635(16) Uani 1 1 d . . .
H10 H 0.2854 0.6164 0.3138 0.076 Uiso 1 1 calc R . .
C11 C 0.34416(17) 0.5875(5) 0.4077(4) 0.0639(17) Uani 1 1 d . . .
H11 H 0.3477 0.5149 0.3822 0.077 Uiso 1 1 calc R . .
C12 C 0.37665(18) 0.6328(5) 0.4878(4) 0.0594(15) Uani 1 1 d . . .
C13 C 0.36964(18) 0.7425(5) 0.5197(4) 0.0677(17) Uani 1 1 d . . .
H13 H 0.3909 0.7766 0.5725 0.081 Uiso 1 1 calc R . .
C14 C 0.3317(2) 0.8032(5) 0.4748(5) 0.0681(17) Uani 1 1 d . . .
H14 H 0.3277 0.8772 0.4979 0.082 Uiso 1 1 calc R . .
C15 C 0.4578(2) 0.3865(7) 0.5813(6) 0.092(2) Uani 1 1 d . . .
C16 C 0.41975(19) 0.4419(5) 0.5396(5) 0.077(2) Uani 1 1 d . . .
H16 H 0.3952 0.3957 0.5138 0.093 Uiso 1 1 calc R . .
C17 C 0.41758(18) 0.5689(6) 0.5355(5) 0.0700(17) Uani 1 1 d . . .
C18 C 0.45489(17) 0.6316(6) 0.5764(5) 0.0698(18) Uani 1 1 d . . .
H18 H 0.4547 0.7163 0.5761 0.084 Uiso 1 1 calc R . .
C19 C 0.49272(18) 0.5703(6) 0.6179(5) 0.0739(19) Uani 1 1 d . . .
C20 C 0.5727(2) 0.8277(7) 0.7002(7) 0.115(3) Uani 1 1 d . . .
H20 H 0.5725 0.9120 0.7060 0.138 Uiso 1 1 calc R . .
C21 C 0.5346(2) 0.7629(6) 0.6676(7) 0.109(3) Uani 1 1 d . . .
H21 H 0.5097 0.8056 0.6521 0.131 Uiso 1 1 calc R A .
C22 C 0.53292(19) 0.6385(6) 0.6578(5) 0.075(2) Uani 1 1 d . . .
C23 C 0.5721(2) 0.5825(7) 0.6856(6) 0.101(3) Uani 1 1 d . . .
H23 H 0.5738 0.4981 0.6829 0.121 Uiso 1 1 calc R A .
C24 C 0.6082(2) 0.6520(6) 0.7169(6) 0.096(3) Uani 1 1 d . . .
H24 H 0.6338 0.6120 0.7352 0.115 Uiso 1 1 calc R . .
N4 N 0.4686(10) -0.006(2) 0.5539(15) 0.191(13) Uani 0.50 1 d PD A 1
C25 C 0.4594(3) 0.2496(8) 0.5837(7) 0.132(4) Uani 0.50 1 d PD A 1
C26 C 0.5028(6) 0.2020(19) 0.5910(13) 0.132(8) Uani 0.50 1 d PD A 1
C27 C 0.5017(8) 0.073(2) 0.5757(16) 0.160(10) Uani 0.50 1 d PD A 1
C28 C 0.4316(4) 0.0466(9) 0.5496(10) 0.167(5) Uani 0.50 1 d PD A 1
C29 C 0.4297(3) 0.1731(7) 0.5465(9) 0.148(5) Uani 0.50 1 d PD A 1
N4' N 0.4596(9) -0.015(2) 0.6170(19) 0.145(9) Uani 0.50 1 d PD A 2
C25' C 0.4594(3) 0.2496(8) 0.5837(7) 0.132(4) Uani 0.50 1 d PD A 2
C26' C 0.4927(7) 0.186(2) 0.6674(14) 0.156(10) Uani 0.50 1 d PD A 2
C27' C 0.4890(9) 0.053(2) 0.6779(19) 0.164(11) Uani 0.50 1 d PD A 2
C28' C 0.4316(4) 0.0466(9) 0.5496(10) 0.167(5) Uani 0.50 1 d PD A 2
C29' C 0.4297(3) 0.1731(7) 0.5465(9) 0.148(5) Uani 0.50 1 d PD A 2

loop_
_atom_site_aniso_label
_atom_site_aniso_U_11
_atom_site_aniso_U_22
_atom_site_aniso_U_33
_atom_site_aniso_U_23
_atom_site_aniso_U_13
_atom_site_aniso_U_12
Zn1 0.0514(4) 0.0478(4) 0.0619(5) 0.0032(3) 0.0191(3) 0.0053(3)
Zn2 0.0532(4) 0.0641(5) 0.0767(6) 0.0238(4) 0.0167(4) -0.0009(3)
N1 0.048(3) 0.045(3) 0.065(3) -0.008(2) 0.021(2) -0.002(2)
N2 0.054(3) 0.077(4) 0.117(5) -0.008(4) 0.007(3) 0.009(3)
N3 0.046(3) 0.073(4) 0.096(4) -0.033(3) 0.013(3) 0.003(3)
O1 0.075(3) 0.060(3) 0.076(3) 0.009(2) 0.024(2) 0.022(2)
O2 0.103(3) 0.055(3) 0.063(3) 0.005(2) 0.038(3) 0.022(2)
O3 0.141(5) 0.065(3) 0.089(4) 0.021(3) 0.055(4) 0.020(3)
O4 0.103(4) 0.058(3) 0.105(4) 0.011(3) 0.025(3) 0.026(3)
O5 0.080(3) 0.107(4) 0.076(3) -0.013(3) 0.024(3) 0.034(3)
O6 0.096(3) 0.071(3) 0.065(3) 0.009(2) 0.035(3) 0.019(3)
O7 0.055(2) 0.078(3) 0.076(3) 0.017(2) 0.018(2) -0.004(2)
C1 0.060(4) 0.040(3) 0.078(5) 0.007(3) 0.031(3) 0.007(3)
C2 0.071(4) 0.056(4) 0.075(5) 0.008(4) 0.021(4) 0.009(3)
C3 0.058(4) 0.052(4) 0.072(4) -0.003(3) 0.024(3) -0.005(3)
C4 0.047(3) 0.035(3) 0.069(4) 0.005(3) 0.022(3) 0.001(2)
C5 0.054(3) 0.051(3) 0.061(4) 0.008(3) 0.022(3) 0.004(3)
C6 0.056(3) 0.031(3) 0.075(4) 0.005(3) 0.024(3) 0.007(2)
C7 0.049(3) 0.038(3) 0.073(4) -0.006(3) 0.021(3) -0.002(2)
C8 0.044(3) 0.046(3) 0.063(4) 0.002(3) 0.020(3) -0.002(2)
C9 0.049(3) 0.039(3) 0.057(4) 0.005(3) 0.019(3) -0.001(2)
C10 0.049(3) 0.061(4) 0.075(4) -0.014(3) 0.022(3) -0.006(3)
C11 0.044(3) 0.050(3) 0.082(4) -0.015(3) 0.014(3) 0.001(3)
C12 0.047(3) 0.048(3) 0.075(4) -0.007(3) 0.020(3) 0.000(3)
C13 0.051(4) 0.055(4) 0.079(4) -0.016(3) 0.013(3) -0.007(3)
C14 0.063(4) 0.051(3) 0.081(5) -0.008(3) 0.022(4) 0.002(3)
C15 0.051(4) 0.072(5) 0.116(6) -0.009(4) 0.004(4) 0.000(3)
C16 0.047(3) 0.053(4) 0.110(6) -0.005(4) 0.015(4) 0.002(3)
C17 0.046(3) 0.063(4) 0.088(5) -0.002(4) 0.017(3) 0.000(3)
C18 0.041(3) 0.054(3) 0.097(5) -0.008(3) 0.015(3) -0.006(3)
C19 0.044(3) 0.068(4) 0.089(5) -0.011(4) 0.010(3) 0.001(3)
C20 0.045(4) 0.073(5) 0.181(9) -0.040(5) 0.009(5) 0.006(4)
C21 0.047(4) 0.061(4) 0.181(9) -0.029(5) 0.015(5) 0.002(3)
C22 0.047(3) 0.066(4) 0.090(5) -0.019(4) 0.010(3) 0.009(3)
C23 0.048(4) 0.067(4) 0.157(8) -0.031(5) 0.017(4) 0.006(3)
C24 0.052(4) 0.074(5) 0.137(7) -0.037(5) 0.021(4) 0.006(3)
N4 0.132(19) 0.090(14) 0.28(4) 0.05(2) 0.03(2) 0.056(14)
C25 0.078(6) 0.085(6) 0.163(9) -0.006(6) -0.011(6) 0.035(5)
C26 0.117(15) 0.110(15) 0.18(2) 0.053(15) 0.078(16) 0.047(12)
C27 0.126(19) 0.109(18) 0.21(3) 0.014(18) 0.045(18) 0.056(16)
C28 0.121(9) 0.080(7) 0.288(17) 0.027(9) 0.080(10) 0.015(6)
C29 0.066(5) 0.066(5) 0.281(15) 0.028(7) 0.050(7) -0.003(4)
N4' 0.130(18) 0.101(14) 0.17(2) 0.057(16) 0.037(15) 0.033(13)
C25' 0.078(6) 0.085(6) 0.163(9) -0.006(6) -0.011(6) 0.035(5)
C26' 0.18(2) 0.16(2) 0.100(16) 0.020(15) 0.030(16) 0.053(18)
C27' 0.14(2) 0.092(16) 0.21(3) 0.052(17) 0.04(2) 0.070(15)
C28' 0.121(9) 0.080(7) 0.288(17) 0.027(9) 0.080(10) 0.015(6)
C29' 0.066(5) 0.066(5) 0.281(15) 0.028(7) 0.050(7) -0.003(4)

loop_
_atom_type_symbol
_atom_type_description
_atom_type_scat_dispersion_real
_atom_type_scat_dispersion_imag
_atom_type_scat_source
C C 0.0033 0.0016 'International Tables Vol C Tables 4.2.6.8 and 6.1.1.4'
H H 0.0000 0.0000 'International Tables Vol C Tables 4.2.6.8 and 6.1.1.4'
N N 0.0061 0.0033 'International Tables Vol C Tables 4.2.6.8 and 6.1.1.4'
O O 0.0106 0.0060 'International Tables Vol C Tables 4.2.6.8 and 6.1.1.4'
Zn Zn 0.2839 1.4301 'International Tables Vol C Tables 4.2.6.8 and 6.1.1.4'

loop_
_geom_angle_atom_site_label_1
_geom_angle_atom_site_label_2
_geom_angle_atom_site_label_3
_geom_angle
_geom_angle_site_symmetry_1
_geom_angle_site_symmetry_3
O7 Zn1 O2 114.09(19) . .
O7 Zn1 O6 103.51(18) . 6_575
O2 Zn1 O6 94.42(18) . 6_575
O7 Zn1 N1 104.42(18) . .
O2 Zn1 N1 132.60(19) . .
O6 Zn1 N1 102.63(19) 6_575 .
O7 Zn1 O1 92.84(17) . .
O2 Zn1 O1 58.02(15) . .
O6 Zn1 O1 152.12(16) 6_575 .
N1 Zn1 O1 94.78(16) . .
O7 Zn2 O5 106.02(19) . 6_575
O7 Zn2 O3 113.3(2) . 1_545
O5 Zn2 O3 104.2(2) 6_575 1_545
O7 Zn2 N3 108.5(2) . 8_465
O5 Zn2 N3 97.1(2) 6_575 8_465
O3 Zn2 N3 124.8(2) 1_545 8_465
O7 Zn2 O4 95.49(18) . 1_545
O5 Zn2 O4 155.96(19) 6_575 1_545
O3 Zn2 O4 56.22(18) 1_545 1_545
N3 Zn2 O4 85.91(18) 8_465 1_545
O7 Zn2 C2 100.8(2) . 1_545
O5 Zn2 C2 133.0(2) 6_575 1_545
O3 Zn2 C2 28.84(19) 1_545 1_545
N3 Zn2 C2 110.2(2) 8_465 1_545
O4 Zn2 C2 28.40(18) 1_545 1_545
C10 N1 C14 117.8(5) . .
C10 N1 Zn1 119.2(4) . .
C14 N1 Zn1 122.2(4) . .
C19 N2 C15 118.1(6) . .
C24 N3 C20 118.4(6) . .
C24 N3 Zn2 122.5(4) . 8_566
C20 N3 Zn2 119.1(5) . 8_566
C1 O1 Zn1 79.6(4) . .
C1 O2 Zn1 99.8(3) . .
C2 O3 Zn2 98.0(4) . 1_565
C2 O4 Zn2 80.6(4) . 1_565
C3 O5 Zn2 129.9(5) . 6_576
C3 O6 Zn1 134.5(4) . 6_576
Zn2 O7 Zn1 118.2(2) . .
O1 C1 O2 121.7(5) . .
O1 C1 C4 119.4(6) . .
O2 C1 C4 118.9(5) . .
O4 C2 O3 120.8(6) . .
O4 C2 C6 119.6(7) . .
O3 C2 C6 119.4(6) . .
O4 C2 Zn2 71.0(4) . 1_565
O3 C2 Zn2 53.2(3) . 1_565
C6 C2 Zn2 155.6(5) . 1_565
O6 C3 O5 126.2(6) . .
O6 C3 C8 117.7(5) . .
O5 C3 C8 116.2(6) . .
C9 C4 C5 119.4(5) . .
C9 C4 C1 120.7(5) . .
C5 C4 C1 119.9(6) . .
C6 C5 C4 119.8(6) . .
C6 C5 H5 120.1 . .
C4 C5 H5 120.1 . .
C7 C6 C5 119.5(5) . .
C7 C6 C2 117.2(5) . .
C5 C6 C2 123.0(6) . .
C6 C7 C8 121.2(5) . .
C6 C7 H7 119.4 . .
C8 C7 H7 119.4 . .
C7 C8 C9 119.4(5) . .
C7 C8 C3 120.1(5) . .
C9 C8 C3 120.5(5) . .
C4 C9 C8 120.6(5) . .
C4 C9 H9 119.7 . .
C8 C9 H9 119.7 . .
N1 C10 C11 123.4(6) . .
N1 C10 H10 118.3 . .
C11 C10 H10 118.3 . .
C10 C11 C12 119.8(6) . .
C10 C11 H11 120.1 . .
C12 C11 H11 120.1 . .
C13 C12 C11 116.8(5) . .
C13 C12 C17 121.0(5) . .
C11 C12 C17 122.1(5) . .
C12 C13 C14 121.3(6) . .
C12 C13 H13 119.3 . .
C14 C13 H13 119.3 . .
N1 C14 C13 120.8(6) . .
N1 C14 H14 119.6 . .
C13 C14 H14 119.6 . .
C16 C15 N2 122.3(7) . .
C16 C15 C25 118.6(6) . .
N2 C15 C25 119.1(6) . .
C15 C16 C17 119.6(6) . .
C15 C16 H16 120.2 . .
C17 C16 H16 120.2 . .
C18 C17 C16 117.2(6) . .
C18 C17 C12 121.6(6) . .
C16 C17 C12 121.2(5) . .
C17 C18 C19 120.6(6) . .
C17 C18 H18 119.7 . .
C19 C18 H18 119.7 . .
N2 C19 C18 122.2(6) . .
N2 C19 C22 117.5(6) . .
C18 C19 C22 120.2(6) . .
N3 C20 C21 120.8(6) . .
N3 C20 H20 119.6 . .
C21 C20 H20 119.6 . .
C22 C21 C20 122.3(6) . .
C22 C21 H21 118.9 . .
C20 C21 H21 118.9 . .
C21 C22 C23 114.5(6) . .
C21 C22 C19 122.6(6) . .
C23 C22 C19 122.8(6) . .
C24 C23 C22 120.0(6) . .
C24 C23 H23 120.0 . .
C22 C23 H23 120.0 . .
N3 C24 C23 124.0(6) . .
N3 C24 H24 118.0 . .
C23 C24 H24 118.0 . .
C27 N4 C28 115(2) . .
C29 C25 C15 129.6(7) . .
C29 C25 C26 112.9(11) . .
C15 C25 C26 110.9(10) . .
C27 C26 C25 111.3(18) . .
N4 C27 C26 128(2) . .
C29 C28 N4 116.1(15) . .
C25 C29 C28 128.9(9) . .
N4' C27' C26' 124(2) . .

loop_
_geom_bond_atom_site_label_1
_geom_bond_atom_site_label_2
_geom_bond_distance
_geom_bond_site_symmetry_2
Zn1 O7 1.919(4) .
Zn1 O2 1.993(4) .
Zn1 O6 1.997(5) 6_575
Zn1 N1 2.035(4) .
Zn1 O1 2.447(4) .
Zn2 O7 1.911(4) .
Zn2 O5 1.980(5) 6_575
Zn2 O3 2.051(5) 1_545
Zn2 N3 2.075(5) 8_465
Zn2 O4 2.431(6) 1_545
Zn2 C2 2.538(7) 1_545
N1 C10 1.338(7) .
N1 C14 1.355(7) .
N2 C19 1.315(9) .
N2 C15 1.369(9) .
N3 C24 1.308(8) .
N3 C20 1.314(8) .
N3 Zn2 2.075(5) 8_566
O1 C1 1.243(7) .
O2 C1 1.264(7) .
O3 C2 1.236(8) .
O3 Zn2 2.051(5) 1_565
O4 C2 1.223(8) .
O4 Zn2 2.431(5) 1_565
O5 C3 1.275(7) .
O5 Zn2 1.980(5) 6_576
O6 C3 1.222(7) .
O6 Zn1 1.997(5) 6_576
C1 C4 1.513(8) .
C2 C6 1.500(8) .
C2 Zn2 2.538(7) 1_565
C3 C8 1.514(8) .
C4 C9 1.366(8) .
C4 C5 1.414(7) .
C5 C6 1.379(7) .
C5 H5 0.9300 .
C6 C7 1.370(8) .
C7 C8 1.382(7) .
C7 H7 0.9300 .
C8 C9 1.384(7) .
C9 H9 0.9300 .
C10 C11 1.363(8) .
C10 H10 0.9300 .
C11 C12 1.388(8) .
C11 H11 0.9300 .
C12 C13 1.375(8) .
C12 C17 1.481(8) .
C13 C14 1.382(8) .
C13 H13 0.9300 .
C14 H14 0.9300 .
C15 C16 1.355(9) .
C15 C25 1.503(12) .
C16 C17 1.396(9) .
C16 H16 0.9300 .
C17 C18 1.370(8) .
C18 C19 1.377(8) .
C18 H18 0.9300 .
C19 C22 1.478(8) .
C20 C21 1.402(9) .
C20 H20 0.9300 .
C21 C22 1.372(9) .
C21 H21 0.9300 .
C22 C23 1.395(8) .
C23 C24 1.375(9) .
C23 H23 0.9300 .
C24 H24 0.9300 .
N4 C27 1.37(3) .
N4 C28 1.40(3) .
C25 C29 1.269(11) .
C25 C26 1.575(19) .
C26 C27 1.44(3) .
C28 C29 1.390(12) .
N4' C27' 1.30(4) .
C26' C27' 1.48(3) .

loop_
_geom_torsion_atom_site_label_1
_geom_torsion_atom_site_label_2
_geom_torsion_atom_site_label_3
_geom_torsion_atom_site_label_4
_geom_torsion
_geom_torsion_site_symmetry_1
O7 Zn1 N1 C10 60.1(5) .
O2 Zn1 N1 C10 -155.9(4) .
O6 Zn1 N1 C10 -47.6(5) 6_575
O1 Zn1 N1 C10 154.3(4) .
O7 Zn1 N1 C14 -109.3(5) .
O2 Zn1 N1 C14 34.7(6) .
O6 Zn1 N1 C14 142.9(5) 6_575
O1 Zn1 N1 C14 -15.1(5) .
O7 Zn1 O1 C1 -111.2(4) .
O2 Zn1 O1 C1 5.6(4) .
O6 Zn1 O1 C1 15.2(6) 6_575
N1 Zn1 O1 C1 144.1(4) .
O7 Zn1 O2 C1 72.0(4) .
O6 Zn1 O2 C1 179.0(4) 6_575
N1 Zn1 O2 C1 -69.4(5) .
O1 Zn1 O2 C1 -5.5(3) .
O5 Zn2 O7 Zn1 14.1(3) 6_575
O3 Zn2 O7 Zn1 127.8(3) 1_545
N3 Zn2 O7 Zn1 -89.2(3) 8_465
O4 Zn2 O7 Zn1 -176.7(2) 1_545
C2 Zn2 O7 Zn1 155.1(3) 1_545
O2 Zn1 O7 Zn2 91.5(3) .
O6 Zn1 O7 Zn2 -9.7(3) 6_575
N1 Zn1 O7 Zn2 -116.8(2) .
O1 Zn1 O7 Zn2 147.5(2) .
Zn1 O1 C1 O2 -8.9(6) .
Zn1 O1 C1 C4 170.7(5) .
Zn1 O2 C1 O1 10.9(7) .
Zn1 O2 C1 C4 -168.7(4) .
Zn2 O4 C2 O3 -19.3(7) 1_565
Zn2 O4 C2 C6 155.8(6) 1_565
Zn2 O3 C2 O4 23.0(8) 1_565
Zn2 O3 C2 C6 -152.2(5) 1_565
Zn1 O6 C3 O5 -1.7(10) 6_576
Zn1 O6 C3 C8 178.0(4) 6_576
Zn2 O5 C3 O6 -6.1(10) 6_576
Zn2 O5 C3 C8 174.1(4) 6_576
O1 C1 C4 C9 -11.2(8) .
O2 C1 C4 C9 168.4(5) .
O1 C1 C4 C5 168.2(5) .
O2 C1 C4 C5 -12.2(8) .
C9 C4 C5 C6 -1.3(8) .
C1 C4 C5 C6 179.3(5) .
C4 C5 C6 C7 -2.0(8) .
C4 C5 C6 C2 171.4(5) .
O4 C2 C6 C7 -16.1(9) .
O3 C2 C6 C7 159.1(6) .
Zn2 C2 C6 C7 94.1(13) 1_565
O4 C2 C6 C5 170.4(6) .
O3 C2 C6 C5 -14.4(10) .
Zn2 C2 C6 C5 -79.5(14) 1_565
C5 C6 C7 C8 3.3(8) .
C2 C6 C7 C8 -170.5(5) .
C6 C7 C8 C9 -1.3(8) .
C6 C7 C8 C3 177.0(5) .
O6 C3 C8 C7 -164.6(5) .
O5 C3 C8 C7 15.2(8) .
O6 C3 C8 C9 13.7(8) .
O5 C3 C8 C9 -166.5(5) .
C5 C4 C9 C8 3.3(8) .
C1 C4 C9 C8 -177.3(5) .
C7 C8 C9 C4 -2.0(8) .
C3 C8 C9 C4 179.7(5) .
C14 N1 C10 C11 -0.9(9) .
Zn1 N1 C10 C11 -170.8(5) .
N1 C10 C11 C12 2.0(10) .
C10 C11 C12 C13 -2.0(10) .
C10 C11 C12 C17 179.9(6) .
C11 C12 C13 C14 1.2(10) .
C17 C12 C13 C14 179.3(6) .
C10 N1 C14 C13 0.0(9) .
Zn1 N1 C14 C13 169.6(5) .
C12 C13 C14 N1 -0.2(10) .
C19 N2 C15 C16 1.1(13) .
C19 N2 C15 C25 -179.5(8) .
N2 C15 C16 C17 0.1(13) .
C25 C15 C16 C17 -179.3(8) .
C15 C16 C17 C18 -1.2(12) .
C15 C16 C17 C12 177.9(7) .
C13 C12 C17 C18 -35.3(11) .
C11 C12 C17 C18 142.7(7) .
C13 C12 C17 C16 145.7(7) .
C11 C12 C17 C16 -36.4(11) .
C16 C17 C18 C19 1.2(11) .
C12 C17 C18 C19 -177.9(7) .
C15 N2 C19 C18 -1.2(12) .
C15 N2 C19 C22 -178.2(7) .
C17 C18 C19 N2 0.0(12) .
C17 C18 C19 C22 177.0(7) .
C24 N3 C20 C21 -2.4(15) .
Zn2 N3 C20 C21 175.8(8) 8_566
N3 C20 C21 C22 0.2(16) .
C20 C21 C22 C23 1.9(14) .
C20 C21 C22 C19 -176.0(9) .
N2 C19 C22 C21 -173.3(8) .
C18 C19 C22 C21 9.6(12) .
N2 C19 C22 C23 9.0(12) .
C18 C19 C22 C23 -168.2(8) .
C21 C22 C23 C24 -1.9(13) .
C19 C22 C23 C24 176.0(8) .
C20 N3 C24 C23 2.4(14) .
Zn2 N3 C24 C23 -175.7(7) 8_566
C22 C23 C24 N3 -0.2(15) .
C16 C15 C25 C29 5.1(17) .
N2 C15 C25 C29 -174.2(11) .
C16 C15 C25 C26 153.9(10) .
N2 C15 C25 C26 -25.4(13) .
C29 C25 C26 C27 -14.6(13) .
C15 C25 C26 C27 -168.9(12) .
C28 N4 C27 C26 -3(3) .
C25 C26 C27 N4 2(2) .
C27 N4 C28 C29 14(2) .
C15 C25 C29 C28 -179.7(12) .
C26 C25 C29 C28 32.0(17) .
N4 C28 C29 C25 -33(2) .
